data_4061758
_journal_name_full Organometallics
_journal_paper_doi 10.1021/om050623r
_journal_year 2005
_chemical_formula_sum 'C34 H34 In2 N4'
_chemical_formula_weight 728.29
_space_group_IT_number 2
_symmetry_cell_setting triclinic
_symmetry_space_group_name_Hall '-P 1'
_symmetry_space_group_name_H-M 'P -1'
_cell_angle_alpha 105.029(3)
_cell_angle_beta 108.894(3)
_cell_angle_gamma 97.471(3)
_cell_formula_units_Z 2
_cell_length_a 10.6752(16)
_cell_length_b 11.0430(16)
_cell_length_c 15.239(2)
_cell_measurement_temperature 295(2)
_cell_volume 1595.9(4)
_diffrn_ambient_temperature 295(2)
_exptl_crystal_density_diffrn 1.516
_cod_database_code 4061758

loop_
_symmetry_equiv_pos_as_xyz
'x, y, z'
'-x, -y, -z'

loop_
_atom_site_label
_atom_site_type_symbol
_atom_site_fract_x
_atom_site_fract_y
_atom_site_fract_z
_atom_site_U_iso_or_equiv
_atom_site_adp_type
_atom_site_occupancy
_atom_site_symmetry_multiplicity
_atom_site_calc_flag
_atom_site_refinement_flags
_atom_site_disorder_assembly
_atom_site_disorder_group
In1 In 0.15413(3) 0.43046(3) 0.07981(2) 0.04938(11) Uani 1 1 d . . .
N1 N 0.1662(3) 0.5863(3) 0.0201(2) 0.0483(8) Uani 1 1 d . . .
N2 N 0.0673(3) 0.6447(3) -0.0223(3) 0.0525(8) Uani 1 1 d . . .
C1 C 0.2876(4) 0.6583(4) 0.0304(4) 0.0599(11) Uani 1 1 d . . .
C2 C 0.2659(5) 0.7621(4) -0.0020(4) 0.0628(12) Uani 1 1 d . . .
C3 C 0.1272(5) 0.7485(4) -0.0366(3) 0.0589(11) Uani 1 1 d . . .
C4 C 0.4181(5) 0.6226(6) 0.0743(5) 0.0951(19) Uani 1 1 d . . .
H4A H 0.4424 0.6444 0.1439 0.114 Uiso 1 1 calc R . .
H4B H 0.4886 0.6688 0.0610 0.114 Uiso 1 1 calc R . .
H4C H 0.4075 0.5316 0.0464 0.114 Uiso 1 1 calc R . .
C5 C 0.0455(6) 0.8344(5) -0.0805(5) 0.0837(16) Uani 1 1 d . . .
H5A H 0.0086 0.7977 -0.1506 0.100 Uiso 1 1 calc R . .
H5B H 0.1033 0.9183 -0.0617 0.100 Uiso 1 1 calc R . .
H5C H -0.0275 0.8417 -0.0571 0.100 Uiso 1 1 calc R . .
C6 C 0.2308(4) 0.2832(4) 0.0031(3) 0.0499(9) Uani 1 1 d . . .
C7 C 0.3190(5) 0.2198(4) 0.0515(4) 0.0598(11) Uani 1 1 d . . .
C8 C 0.3669(5) 0.1234(5) 0.0027(4) 0.0704(13) Uani 1 1 d . . .
C9 C 0.3250(6) 0.0897(5) -0.0968(5) 0.0758(15) Uani 1 1 d . . .
C10 C 0.2403(6) 0.1509(7) -0.1467(4) 0.0875(18) Uani 1 1 d . . .
C11 C 0.1925(5) 0.2463(6) -0.0971(4) 0.0731(14) Uani 1 1 d . . .
C12 C 0.2171(5) 0.5245(4) 0.2346(3) 0.0625(11) Uani 1 1 d . . .
C13 C 0.2333(6) 0.6564(6) 0.2720(5) 0.0959(19) Uani 1 1 d . . .
H13 H 0.2166 0.7050 0.2298 0.115 Uiso 1 1 calc R . .
C14 C 0.2744(8) 0.7166(8) 0.3721(7) 0.126(3) Uani 1 1 d . . .
H14 H 0.2868 0.8056 0.3963 0.151 Uiso 1 1 calc R . .
C15 C 0.2966(8) 0.6479(11) 0.4350(5) 0.134(4) Uani 1 1 d . . .
H15 H 0.3228 0.6896 0.5018 0.161 Uiso 1 1 calc R . .
C16 C 0.2812(9) 0.5208(9) 0.4018(4) 0.131(3) Uani 1 1 d . . .
H16 H 0.2958 0.4738 0.4452 0.157 Uiso 1 1 calc R . .
C17 C 0.2424(6) 0.4569(6) 0.3001(4) 0.0893(17) Uani 1 1 d . . .
H17 H 0.2340 0.3684 0.2775 0.107 Uiso 1 1 calc R . .
In2 In 0.14802(3) 0.14753(3) 0.50589(2) 0.05848(12) Uani 1 1 d . . .
N3 N 0.1687(3) -0.0083(3) 0.5680(3) 0.0528(8) Uani 1 1 d . . .
N4 N 0.0740(4) -0.1104(4) 0.5602(3) 0.0644(10) Uani 1 1 d . . .
C18 C 0.2910(5) -0.0195(5) 0.6249(4) 0.0725(13) Uani 1 1 d . . .
C19 C 0.2730(6) -0.1281(6) 0.6525(4) 0.0719(14) Uani 1 1 d . . .
C20 C 0.1373(5) -0.1786(5) 0.6112(3) 0.0662(12) Uani 1 1 d . . .
C21 C 0.4191(6) 0.0749(6) 0.6496(6) 0.124(3) Uani 1 1 d . . .
H21A H 0.4454 0.0602 0.5938 0.149 Uiso 1 1 calc R . .
H21B H 0.4896 0.0650 0.7035 0.149 Uiso 1 1 calc R . .
H21C H 0.4055 0.1607 0.6674 0.149 Uiso 1 1 calc R . .
C22 C 0.0611(7) -0.3012(7) 0.6152(6) 0.129(3) Uani 1 1 d . . .
H22A H 0.0161 -0.2799 0.6604 0.155 Uiso 1 1 calc R . .
H22B H 0.1241 -0.3519 0.6364 0.155 Uiso 1 1 calc R . .
H22C H -0.0053 -0.3497 0.5513 0.155 Uiso 1 1 calc R . .
C23 C 0.2185(5) 0.3259(4) 0.6240(3) 0.0622(11) Uani 1 1 d . . .
C24 C 0.3460(6) 0.4054(5) 0.6523(4) 0.0804(15) Uani 1 1 d . . .
C25 C 0.3955(7) 0.5186(6) 0.7288(5) 0.0958(19) Uani 1 1 d . . .
H25 H 0.4815 0.5692 0.7447 0.115 Uiso 1 1 calc R . .
C26 C 0.3172(8) 0.5568(6) 0.7815(4) 0.0909(18) Uani 1 1 d . . .
C27 C 0.1907(8) 0.4842(6) 0.7569(4) 0.0951(19) Uani 1 1 d . . .
H27 H 0.1367 0.5110 0.7918 0.114 Uiso 1 1 calc R . .
C28 C 0.1418(8) 0.3685(6) 0.6785(5) 0.0836(16) Uani 1 1 d . . .
C29 C 0.2088(5) 0.1010(4) 0.3822(3) 0.0603(11) Uani 1 1 d . . .
C30 C 0.3199(6) 0.1711(6) 0.3780(5) 0.0831(16) Uani 1 1 d . . .
C31 C 0.3519(7) 0.1405(7) 0.2938(5) 0.0967(19) Uani 1 1 d . . .
H31 H 0.4274 0.1908 0.2920 0.116 Uiso 1 1 calc R . .
C32 C 0.2727(8) 0.0380(7) 0.2154(5) 0.0901(19) Uani 1 1 d . . .
C33 C 0.1627(8) -0.0316(6) 0.2175(4) 0.103(2) Uani 1 1 d . . .
H33 H 0.1076 -0.1014 0.1629 0.124 Uiso 1 1 calc R . .
C34 C 0.1295(7) -0.0019(6) 0.2992(4) 0.097(2) Uani 1 1 d . . .
H34 H 0.0520 -0.0520 0.2987 0.116 Uiso 1 1 calc R . .
H2 H 0.330(5) 0.830(5) 0.001(3) 0.070(14) Uiso 1 1 d . . .
H7 H 0.343(5) 0.233(4) 0.111(3) 0.062(14) Uiso 1 1 d . . .
H8 H 0.428(5) 0.079(5) 0.035(3) 0.079(15) Uiso 1 1 d . . .
H9 H 0.364(6) 0.033(6) -0.120(4) 0.11(2) Uiso 1 1 d . . .
H10 H 0.209(8) 0.138(7) -0.215(5) 0.15(3) Uiso 1 1 d . . .
H11 H 0.125(5) 0.286(4) -0.142(3) 0.073(14) Uiso 1 1 d . . .
H19 H 0.327(6) -0.171(6) 0.674(4) 0.10(2) Uiso 1 1 d . . .
H24 H 0.402(5) 0.379(4) 0.621(3) 0.062(13) Uiso 1 1 d . . .
H26 H 0.345(7) 0.645(7) 0.835(5) 0.14(3) Uiso 1 1 d . . .
H28 H 0.067(5) 0.327(5) 0.663(4) 0.069(17) Uiso 1 1 d . . .
H30 H 0.384(5) 0.224(5) 0.433(3) 0.067(14) Uiso 1 1 d . . .
H32 H 0.278(5) 0.035(5) 0.161(4) 0.082(17) Uiso 1 1 d . . .

loop_
_atom_site_aniso_label
_atom_site_aniso_U_11
_atom_site_aniso_U_22
_atom_site_aniso_U_33
_atom_site_aniso_U_23
_atom_site_aniso_U_13
_atom_site_aniso_U_12
In1 0.04974(18) 0.04080(17) 0.05764(18) 0.01409(13) 0.02033(13) 0.01354(12)
N1 0.0335(16) 0.0453(18) 0.068(2) 0.0198(16) 0.0184(15) 0.0134(13)
N2 0.051(2) 0.0402(18) 0.068(2) 0.0182(16) 0.0250(16) 0.0093(15)
C1 0.052(2) 0.049(2) 0.079(3) 0.018(2) 0.027(2) 0.0132(19)
C2 0.060(3) 0.041(2) 0.086(3) 0.016(2) 0.033(2) 0.001(2)
C3 0.061(3) 0.051(2) 0.062(2) 0.013(2) 0.029(2) -0.004(2)
C4 0.052(3) 0.078(4) 0.156(6) 0.049(4) 0.031(3) 0.013(3)
C5 0.079(4) 0.064(3) 0.119(4) 0.051(3) 0.035(3) 0.012(3)
C6 0.050(2) 0.040(2) 0.059(2) 0.0117(17) 0.0231(18) 0.0091(16)
C7 0.072(3) 0.051(3) 0.061(3) 0.019(2) 0.029(2) 0.019(2)
C8 0.071(3) 0.055(3) 0.099(4) 0.031(3) 0.040(3) 0.029(2)
C9 0.072(3) 0.059(3) 0.092(4) 0.002(3) 0.042(3) 0.015(3)
C10 0.080(4) 0.108(5) 0.061(3) 0.002(3) 0.028(3) 0.026(3)
C11 0.068(3) 0.090(4) 0.063(3) 0.021(3) 0.024(2) 0.033(3)
C12 0.057(3) 0.058(3) 0.062(3) 0.004(2) 0.021(2) 0.011(2)
C13 0.097(4) 0.068(4) 0.102(4) 0.006(3) 0.024(3) 0.029(3)
C14 0.113(6) 0.094(5) 0.122(6) -0.038(5) 0.040(5) 0.024(4)
C15 0.107(6) 0.177(9) 0.069(4) -0.028(5) 0.031(4) 0.010(6)
C16 0.152(7) 0.155(8) 0.056(3) 0.012(4) 0.031(4) 0.002(6)
C17 0.110(5) 0.091(4) 0.060(3) 0.015(3) 0.029(3) 0.023(3)
In2 0.0594(2) 0.0554(2) 0.05693(19) 0.01489(15) 0.02086(15) 0.00978(15)
N3 0.0419(18) 0.055(2) 0.067(2) 0.0247(17) 0.0209(16) 0.0141(15)
N4 0.064(2) 0.063(2) 0.072(2) 0.030(2) 0.0251(19) 0.0190(19)
C18 0.063(3) 0.060(3) 0.087(3) 0.019(3) 0.020(3) 0.019(2)
C19 0.074(4) 0.077(4) 0.066(3) 0.027(3) 0.018(3) 0.036(3)
C20 0.056(3) 0.088(3) 0.067(3) 0.034(3) 0.029(2) 0.027(2)
C21 0.064(4) 0.085(4) 0.186(7) 0.051(5) -0.003(4) 0.011(3)
C22 0.092(5) 0.127(6) 0.195(8) 0.113(6) 0.041(5) 0.024(4)
C23 0.076(3) 0.057(3) 0.054(2) 0.020(2) 0.023(2) 0.022(2)
C24 0.075(4) 0.071(3) 0.082(3) 0.007(3) 0.029(3) 0.014(3)
C25 0.089(4) 0.074(4) 0.091(4) 0.001(3) 0.017(3) 0.006(3)
C26 0.126(6) 0.059(3) 0.074(3) 0.011(3) 0.026(4) 0.026(4)
C27 0.136(6) 0.079(4) 0.085(4) 0.021(3) 0.059(4) 0.041(4)
C28 0.097(5) 0.070(4) 0.093(4) 0.026(3) 0.048(4) 0.016(3)
C29 0.064(3) 0.063(3) 0.060(2) 0.025(2) 0.025(2) 0.014(2)
C30 0.075(4) 0.087(4) 0.087(4) 0.018(3) 0.040(3) 0.014(3)
C31 0.090(4) 0.106(5) 0.128(5) 0.049(5) 0.071(4) 0.034(4)
C32 0.129(6) 0.092(5) 0.085(4) 0.043(4) 0.062(4) 0.056(4)
C33 0.146(6) 0.083(4) 0.070(3) 0.013(3) 0.044(4) 0.006(4)
C34 0.116(5) 0.090(4) 0.067(3) 0.013(3) 0.038(3) -0.018(4)

loop_
_geom_bond_atom_site_label_1
_geom_bond_atom_site_label_2
_geom_bond_distance
_geom_bond_site_symmetry_2
_geom_bond_publ_flag
In1 C12 2.148(4) . ?
In1 N1 2.154(3) . ?
In1 C6 2.159(4) . ?
In1 N2 2.194(3) 2_565 ?
N1 C1 1.367(5) . ?
N1 N2 1.378(5) . ?
N2 C3 1.342(5) . ?
N2 In1 2.194(3) 2_565 ?
C1 C2 1.378(6) . ?
C1 C4 1.490(7) . ?
C2 C3 1.374(7) . ?
C3 C5 1.508(7) . ?
C6 C11 1.376(6) . ?
C6 C7 1.381(6) . ?
C7 C8 1.388(7) . ?
C8 C9 1.366(8) . ?
C9 C10 1.354(8) . ?
C10 C11 1.385(7) . ?
C12 C17 1.375(7) . ?
C12 C13 1.384(7) . ?
C13 C14 1.388(10) . ?
C14 C15 1.352(11) . ?
C15 C16 1.331(12) . ?
C16 C17 1.419(8) . ?
In2 C23 2.142(4) . ?
In2 C29 2.148(4) . ?
In2 N3 2.171(3) . ?
In2 N4 2.188(4) 2_556 ?
N3 C18 1.355(6) . ?
N3 N4 1.365(5) . ?
N4 C20 1.312(6) . ?
N4 In2 2.188(4) 2_556 ?
C18 C19 1.380(8) . ?
C18 C21 1.481(8) . ?
C19 C20 1.350(7) . ?
C20 C22 1.513(8) . ?
C23 C24 1.386(7) . ?
C23 C28 1.385(8) . ?
C24 C25 1.369(7) . ?
C25 C26 1.369(9) . ?
C26 C27 1.357(9) . ?
C27 C28 1.401(8) . ?
C29 C30 1.359(7) . ?
C29 C34 1.386(7) . ?
C30 C31 1.403(8) . ?
C31 C32 1.349(9) . ?
C32 C33 1.332(9) . ?
C33 C34 1.373(8) . ?
